data_7005128
loop_
_publ_author_name
'Agostinho, Magno'
'Braunstein, Pierre'
'Welter, Richard'

_publ_section_title
;
 Phosphinito- and phosphonito-oxazoline Pd(II) complexes as CO/ethylene
 insertion intermediates: synthesis and structural characterization.
;
_journal_issue 7
_journal_name_full 'Dalton transactions (Cambridge, England : 2003)'
_journal_page_first 759
_journal_page_last 770
_journal_paper_doi 10.1039/b616962g
_journal_year 2007
_chemical_formula_moiety 'C19 H21 Cl N O3 P Pd'
_chemical_formula_sum 'C19 H21 Cl N O3 P Pd'
_chemical_formula_weight 484.19
_chemical_name_systematic
;
?
;
_space_group_IT_number 61
_symmetry_cell_setting orthorhombic
_symmetry_space_group_name_Hall '-P 2ac 2ab'
_symmetry_space_group_name_H-M 'P b c a'
_atom_sites_solution_hydrogens geom
_atom_sites_solution_primary direct
_atom_sites_solution_secondary difmap
_audit_creation_method SHELXL-97
_cell_angle_alpha 90.00
_cell_angle_beta 90.00
_cell_angle_gamma 90.00
_cell_formula_units_Z 8
_cell_length_a 10.79900(10)
_cell_length_b 16.2160(2)
_cell_length_c 21.6790(3)
_cell_measurement_reflns_used 14941
_cell_measurement_temperature 173(2)
_cell_measurement_theta_max 30.034
_cell_measurement_theta_min 0.998
_cell_volume 3796.35(8)
_computing_cell_refinement 'Denzo (Nonius B.V., 1998)'
_computing_data_collection 'Collect (Nonius B.V., 1998)'
_computing_data_reduction 'Denzo (Nonius B.V., 1998)'
_computing_molecular_graphics 'PLATON 98 (Spek, 1998)'
_computing_publication_material 'SHELXL-97 (Sheldrick, 1997)'
_computing_structure_refinement 'SHELXL-97 (Sheldrick, 1997)'
_computing_structure_solution 'SHELXS-97 (Sheldrick, 1997)'
_diffrn_ambient_temperature 173(2)
_diffrn_measured_fraction_theta_full 1.000
_diffrn_measured_fraction_theta_max 1.000
_diffrn_measurement_device_type KappaCCD
_diffrn_measurement_method '\p scans'
_diffrn_radiation_monochromator graphite
_diffrn_radiation_source 'fine-focus sealed tube'
_diffrn_radiation_type MoK\a
_diffrn_radiation_wavelength 0.71069
_diffrn_reflns_av_R_equivalents 0.049
_diffrn_reflns_av_sigmaI/netI 0.1135
_diffrn_reflns_limit_h_max 15
_diffrn_reflns_limit_h_min 0
_diffrn_reflns_limit_k_max 22
_diffrn_reflns_limit_k_min 0
_diffrn_reflns_limit_l_max 30
_diffrn_reflns_limit_l_min 0
_diffrn_reflns_number 5540
_diffrn_reflns_theta_full 30.02
_diffrn_reflns_theta_max 30.02
_diffrn_reflns_theta_min 1.88
_exptl_absorpt_coefficient_mu 1.222
_exptl_absorpt_correction_T_max 0.887
_exptl_absorpt_correction_T_min 0.828
_exptl_absorpt_correction_type multi-scan
_exptl_absorpt_process_details
;
multi-scan from symmetry-related measurements
Sortav (Blessing 1995)
;
_exptl_crystal_colour 'pale yellow'
_exptl_crystal_density_diffrn 1.694
_exptl_crystal_density_method 'not measured'
_exptl_crystal_description prism
_exptl_crystal_F_000 1952
_exptl_crystal_size_max 0.15
_exptl_crystal_size_mid 0.10
_exptl_crystal_size_min 0.10
_refine_diff_density_max 0.897
_refine_diff_density_min -0.729
_refine_diff_density_rms 0.120
_refine_ls_extinction_method none
_refine_ls_goodness_of_fit_ref 0.767
_refine_ls_hydrogen_treatment constr
_refine_ls_matrix_type full
_refine_ls_number_parameters 235
_refine_ls_number_reflns 5539
_refine_ls_number_restraints 0
_refine_ls_restrained_S_all 0.767
_refine_ls_R_factor_all 0.0618
_refine_ls_R_factor_gt 0.0300
_refine_ls_shift/su_max 0.002
_refine_ls_shift/su_mean 0.000
_refine_ls_structure_factor_coef Fsqd
_refine_ls_weighting_details 'calc w=1/[\s^2^(Fo^2^)+(0.0000P)^2^+0.0000P] where P=(Fo^2^+2Fc^2^)/3'
_refine_ls_weighting_scheme calc
_refine_ls_wR_factor_gt 0.0903
_refine_ls_wR_factor_ref 0.0978
_reflns_number_gt 3422
_reflns_number_total 5539
_reflns_threshold_expression >2sigma(I)
_cod_data_source_file b616962g.txt
_cod_data_source_block welt46
_cod_database_code 7005128

loop_
_symmetry_equiv_pos_as_xyz
'x, y, z'
'-x+1/2, -y, z+1/2'
'x+1/2, -y+1/2, -z'
'-x, y+1/2, -z+1/2'
'-x, -y, -z'
'x-1/2, y, -z-1/2'
'-x-1/2, y-1/2, z'
'x, -y-1/2, z-1/2'

loop_
_atom_site_label
_atom_site_type_symbol
_atom_site_fract_x
_atom_site_fract_y
_atom_site_fract_z
_atom_site_U_iso_or_equiv
_atom_site_adp_type
_atom_site_occupancy
_atom_site_symmetry_multiplicity
_atom_site_calc_flag
_atom_site_refinement_flags
_atom_site_disorder_assembly
_atom_site_disorder_group
Pd Pd 0.84787(2) 0.083440(14) 0.521098(11) 0.01912(8) Uani 1 1 d . . .
Cl Cl 0.89997(8) 0.13802(5) 0.42199(4) 0.02589(18) Uani 1 1 d . . .
P P 0.78109(8) 0.02481(5) 0.60431(4) 0.02049(18) Uani 1 1 d . . .
O1 O 1.1073(2) 0.18043(14) 0.65455(10) 0.0272(5) Uani 1 1 d . . .
O2 O 0.8602(2) 0.04817(14) 0.66523(10) 0.0243(5) Uani 1 1 d . . .
O3 O 0.7864(2) -0.07489(12) 0.60323(10) 0.0215(5) Uani 1 1 d . . .
N N 0.9833(2) 0.15563(15) 0.57322(12) 0.0196(6) Uani 1 1 d . . .
C1 C 1.1492(3) 0.2166(2) 0.51107(16) 0.0255(7) Uani 1 1 d . . .
H1A H 1.2060 0.1754 0.5282 0.038 Uiso 1 1 calc . . .
H1B H 1.1950 0.2672 0.5017 0.038 Uiso 1 1 calc . . .
H1C H 1.1116 0.1951 0.4732 0.038 Uiso 1 1 calc . . .
C2 C 0.9584(3) 0.2994(2) 0.53513(16) 0.0264(7) Uani 1 1 d . . .
H2A H 0.8940 0.3081 0.5663 0.040 Uiso 1 1 calc . . .
H2B H 0.9202 0.2806 0.4966 0.040 Uiso 1 1 calc . . .
H2C H 1.0025 0.3513 0.5278 0.040 Uiso 1 1 calc . . .
C3 C 1.0483(3) 0.23528(18) 0.55775(15) 0.0200(7) Uani 1 1 d . . .
C4 C 1.1040(3) 0.2583(2) 0.62080(16) 0.0278(7) Uani 1 1 d . . .
H4A H 1.1883 0.2814 0.6160 0.033 Uiso 1 1 calc . . .
H4B H 1.0513 0.2992 0.6423 0.033 Uiso 1 1 calc . . .
C5 C 1.0259(3) 0.1318(2) 0.62505(15) 0.0227(7) Uani 1 1 d . . .
C6 C 0.9928(3) 0.0532(2) 0.65768(16) 0.0280(8) Uani 1 1 d . . .
H6A H 1.0225 0.0054 0.6334 0.034 Uiso 1 1 calc . . .
H6B H 1.0335 0.0517 0.6986 0.034 Uiso 1 1 calc . . .
C7 C 0.7183(3) 0.0130(2) 0.47669(15) 0.0307(8) Uani 1 1 d . . .
H7A H 0.6675 -0.0160 0.5072 0.046 Uiso 1 1 calc . . .
H7B H 0.7601 -0.0273 0.4502 0.046 Uiso 1 1 calc . . .
H7C H 0.6654 0.0486 0.4514 0.046 Uiso 1 1 calc . . .
C8 C 0.7472(3) -0.1187(2) 0.65502(14) 0.0223(7) Uani 1 1 d . . .
C9 C 0.8118(3) -0.1900(2) 0.66863(15) 0.0280(8) Uani 1 1 d . . .
H9 H 0.8811 -0.2059 0.6444 0.034 Uiso 1 1 calc . . .
C10 C 0.7742(4) -0.2377(2) 0.71805(17) 0.0394(10) Uani 1 1 d . . .
H10 H 0.8166 -0.2875 0.7274 0.047 Uiso 1 1 calc . . .
C11 C 0.6751(4) -0.2131(2) 0.75371(18) 0.0393(10) Uani 1 1 d . . .
H11 H 0.6506 -0.2454 0.7881 0.047 Uiso 1 1 calc . . .
C12 C 0.6114(3) -0.1420(2) 0.73980(16) 0.0317(8) Uani 1 1 d . . .
H12 H 0.5439 -0.1258 0.7651 0.038 Uiso 1 1 calc . . .
C13 C 0.6441(3) -0.09287(19) 0.68895(14) 0.0215(7) Uani 1 1 d . . .
C14 C 0.5729(3) -0.0190(2) 0.67126(14) 0.0226(7) Uani 1 1 d . . .
C15 C 0.4505(3) -0.0065(2) 0.68997(15) 0.0298(8) Uani 1 1 d . . .
H15 H 0.4107 -0.0467 0.7150 0.036 Uiso 1 1 calc . . .
C16 C 0.3861(3) 0.0640(3) 0.67235(17) 0.0359(9) Uani 1 1 d . . .
H16 H 0.3035 0.0718 0.6861 0.043 Uiso 1 1 calc . . .
C17 C 0.4408(4) 0.1226(2) 0.63510(17) 0.0347(9) Uani 1 1 d . . .
H17 H 0.3963 0.1707 0.6235 0.042 Uiso 1 1 calc . . .
C18 C 0.5608(3) 0.1107(2) 0.61484(15) 0.0286(8) Uani 1 1 d . . .
H18 H 0.5982 0.1503 0.5885 0.034 Uiso 1 1 calc . . .
C19 C 0.6275(3) 0.04076(19) 0.63290(14) 0.0216(7) Uani 1 1 d . . .

loop_
_atom_site_aniso_label
_atom_site_aniso_U_11
_atom_site_aniso_U_22
_atom_site_aniso_U_33
_atom_site_aniso_U_23
_atom_site_aniso_U_13
_atom_site_aniso_U_12
Pd 0.02209(13) 0.01846(13) 0.01681(13) 0.00075(10) -0.00011(10) -0.00222(10)
Cl 0.0277(4) 0.0297(4) 0.0203(4) 0.0031(3) 0.0021(3) 0.0013(4)
P 0.0241(4) 0.0191(4) 0.0182(4) 0.0004(3) 0.0004(3) -0.0030(4)
O1 0.0278(12) 0.0282(13) 0.0256(12) 0.0002(10) -0.0070(11) -0.0063(11)
O2 0.0249(12) 0.0279(12) 0.0201(12) 0.0006(10) -0.0008(10) -0.0076(10)
O3 0.0264(12) 0.0168(11) 0.0212(11) 0.0027(9) 0.0049(10) 0.0003(10)
N 0.0195(14) 0.0208(14) 0.0184(13) 0.0011(11) 0.0005(11) -0.0025(11)
C1 0.0211(16) 0.0266(17) 0.0289(19) 0.0026(14) 0.0033(14) -0.0021(15)
C2 0.0211(16) 0.0237(17) 0.034(2) 0.0006(15) 0.0019(15) 0.0005(15)
C3 0.0186(15) 0.0173(15) 0.0241(16) -0.0004(13) 0.0017(13) -0.0023(13)
C4 0.0282(17) 0.0239(17) 0.0313(18) -0.0025(15) -0.0009(16) -0.0068(15)
C5 0.0202(16) 0.0242(17) 0.0238(17) -0.0007(14) 0.0026(14) -0.0024(14)
C6 0.0286(19) 0.0306(18) 0.0249(17) 0.0050(15) -0.0061(15) -0.0043(16)
C7 0.036(2) 0.0296(19) 0.0264(18) -0.0024(15) -0.0063(16) -0.0087(16)
C8 0.0287(17) 0.0210(16) 0.0172(15) -0.0005(13) -0.0010(14) -0.0071(14)
C9 0.035(2) 0.0238(18) 0.0252(18) 0.0020(15) -0.0028(15) 0.0023(16)
C10 0.057(3) 0.029(2) 0.032(2) 0.0083(17) -0.0044(19) 0.0064(19)
C11 0.055(3) 0.035(2) 0.0286(19) 0.0149(18) 0.0021(19) -0.004(2)
C12 0.037(2) 0.035(2) 0.0225(18) 0.0041(15) 0.0056(16) -0.0071(17)
C13 0.0260(17) 0.0218(16) 0.0168(15) -0.0003(12) 0.0007(13) -0.0072(14)
C14 0.0263(17) 0.0231(16) 0.0184(16) -0.0044(13) 0.0016(13) -0.0012(15)
C15 0.0288(19) 0.039(2) 0.0218(17) -0.0048(15) 0.0034(15) -0.0045(17)
C16 0.0267(19) 0.052(2) 0.029(2) -0.0117(18) 0.0000(16) 0.0098(18)
C17 0.040(2) 0.037(2) 0.0273(19) -0.0050(17) -0.0040(17) 0.0144(18)
C18 0.039(2) 0.0244(17) 0.0229(18) -0.0012(14) -0.0011(16) 0.0018(16)
C19 0.0245(17) 0.0212(16) 0.0191(16) -0.0043(13) -0.0012(13) -0.0005(14)

loop_
_atom_type_symbol
_atom_type_description
_atom_type_scat_dispersion_real
_atom_type_scat_dispersion_imag
_atom_type_scat_source
C C 0.0033 0.0016 'International Tables Vol C Tables 4.2.6.8 and 6.1.1.4'
H H 0.0000 0.0000 'International Tables Vol C Tables 4.2.6.8 and 6.1.1.4'
N N 0.0061 0.0033 'International Tables Vol C Tables 4.2.6.8 and 6.1.1.4'
O O 0.0106 0.0060 'International Tables Vol C Tables 4.2.6.8 and 6.1.1.4'
P P 0.1023 0.0942 'International Tables Vol C Tables 4.2.6.8 and 6.1.1.4'
Cl Cl 0.1484 0.1585 'International Tables Vol C Tables 4.2.6.8 and 6.1.1.4'
Pd Pd -0.9988 1.0072 'International Tables Vol C Tables 4.2.6.8 and 6.1.1.4'

loop_
_geom_angle_atom_site_label_1
_geom_angle_atom_site_label_2
_geom_angle_atom_site_label_3
_geom_angle
_geom_angle_site_symmetry_1
_geom_angle_site_symmetry_3
_geom_angle_publ_flag
C7 Pd P 85.36(10) . . ?
C7 Pd N 176.92(12) . . ?
P Pd N 91.56(7) . . ?
C7 Pd Cl 86.83(10) . . ?
P Pd Cl 172.18(3) . . ?
N Pd Cl 96.25(7) . . ?
O2 P O3 103.12(12) . . ?
O2 P C19 99.95(13) . . ?
O3 P C19 100.52(13) . . ?
O2 P Pd 113.69(9) . . ?
O3 P Pd 114.54(9) . . ?
C19 P Pd 122.30(11) . . ?
C5 O1 C4 104.6(2) . . ?
C6 O2 P 116.4(2) . . ?
C8 O3 P 119.1(2) . . ?
C5 N C3 106.7(3) . . ?
C5 N Pd 122.3(2) . . ?
C3 N Pd 130.90(19) . . ?
C3 C1 H1A 109.5 . . ?
C3 C1 H1B 109.5 . . ?
H1A C1 H1B 109.5 . . ?
C3 C1 H1C 109.5 . . ?
H1A C1 H1C 109.5 . . ?
H1B C1 H1C 109.5 . . ?
C3 C2 H2A 109.5 . . ?
C3 C2 H2B 109.5 . . ?
H2A C2 H2B 109.5 . . ?
C3 C2 H2C 109.5 . . ?
H2A C2 H2C 109.5 . . ?
H2B C2 H2C 109.5 . . ?
C2 C3 N 111.3(2) . . ?
C2 C3 C1 112.6(3) . . ?
N C3 C1 108.2(2) . . ?
C2 C3 C4 111.9(3) . . ?
N C3 C4 101.1(2) . . ?
C1 C3 C4 111.1(3) . . ?
O1 C4 C3 104.2(2) . . ?
O1 C4 H4A 110.9 . . ?
C3 C4 H4A 110.9 . . ?
O1 C4 H4B 110.9 . . ?
C3 C4 H4B 110.9 . . ?
H4A C4 H4B 108.9 . . ?
N C5 O1 118.6(3) . . ?
N C5 C6 126.0(3) . . ?
O1 C5 C6 115.4(3) . . ?
O2 C6 C5 109.7(3) . . ?
O2 C6 H6A 109.7 . . ?
C5 C6 H6A 109.7 . . ?
O2 C6 H6B 109.7 . . ?
C5 C6 H6B 109.7 . . ?
H6A C6 H6B 108.2 . . ?
Pd C7 H7A 109.5 . . ?
Pd C7 H7B 109.5 . . ?
H7A C7 H7B 109.5 . . ?
Pd C7 H7C 109.5 . . ?
H7A C7 H7C 109.5 . . ?
H7B C7 H7C 109.5 . . ?
C9 C8 O3 116.4(3) . . ?
C9 C8 C13 122.7(3) . . ?
O3 C8 C13 120.9(3) . . ?
C8 C9 C10 119.0(3) . . ?
C8 C9 H9 120.5 . . ?
C10 C9 H9 120.5 . . ?
C11 C10 C9 120.0(3) . . ?
C11 C10 H10 120.0 . . ?
C9 C10 H10 120.0 . . ?
C12 C11 C10 120.5(3) . . ?
C12 C11 H11 119.7 . . ?
C10 C11 H11 119.7 . . ?
C11 C12 C13 121.4(3) . . ?
C11 C12 H12 119.3 . . ?
C13 C12 H12 119.3 . . ?
C8 C13 C12 116.3(3) . . ?
C8 C13 C14 121.4(3) . . ?
C12 C13 C14 122.3(3) . . ?
C15 C14 C19 117.9(3) . . ?
C15 C14 C13 122.4(3) . . ?
C19 C14 C13 119.7(3) . . ?
C16 C15 C14 120.8(3) . . ?
C16 C15 H15 119.6 . . ?
C14 C15 H15 119.6 . . ?
C17 C16 C15 120.8(3) . . ?
C17 C16 H16 119.6 . . ?
C15 C16 H16 119.6 . . ?
C16 C17 C18 119.5(3) . . ?
C16 C17 H17 120.3 . . ?
C18 C17 H17 120.3 . . ?
C17 C18 C19 120.4(3) . . ?
C17 C18 H18 119.8 . . ?
C19 C18 H18 119.8 . . ?
C18 C19 C14 120.6(3) . . ?
C18 C19 P 119.8(3) . . ?
C14 C19 P 119.6(2) . . ?

loop_
_geom_bond_atom_site_label_1
_geom_bond_atom_site_label_2
_geom_bond_distance
_geom_bond_site_symmetry_2
_geom_bond_publ_flag
Pd C7 2.047(3) . ?
Pd P 2.1629(8) . ?
Pd N 2.187(3) . ?
Pd Cl 2.3909(8) . ?
P O2 1.618(2) . ?
P O3 1.618(2) . ?
P C19 1.790(3) . ?
O1 C5 1.343(4) . ?
O1 C4 1.460(4) . ?
O2 C6 1.444(4) . ?
O3 C8 1.395(4) . ?
N C5 1.274(4) . ?
N C3 1.508(4) . ?
C1 C3 1.517(4) . ?
C1 H1A 0.9800 . ?
C1 H1B 0.9800 . ?
C1 H1C 0.9800 . ?
C2 C3 1.505(4) . ?
C2 H2A 0.9800 . ?
C2 H2B 0.9800 . ?
C2 H2C 0.9800 . ?
C3 C4 1.539(4) . ?
C4 H4A 0.9900 . ?
C4 H4B 0.9900 . ?
C5 C6 1.501(5) . ?
C6 H6A 0.9900 . ?
C6 H6B 0.9900 . ?
C7 H7A 0.9800 . ?
C7 H7B 0.9800 . ?
C7 H7C 0.9800 . ?
C8 C9 1.382(5) . ?
C8 C13 1.398(4) . ?
C9 C10 1.383(5) . ?
C9 H9 0.9500 . ?
C10 C11 1.380(5) . ?
C10 H10 0.9500 . ?
C11 C12 1.375(5) . ?
C11 H11 0.9500 . ?
C12 C13 1.406(4) . ?
C12 H12 0.9500 . ?
C13 C14 1.474(4) . ?
C14 C15 1.398(4) . ?
C14 C19 1.406(4) . ?
C15 C16 1.391(5) . ?
C15 H15 0.9500 . ?
C16 C17 1.380(5) . ?
C16 H16 0.9500 . ?
C17 C18 1.381(5) . ?
C17 H17 0.9500 . ?
C18 C19 1.400(5) . ?
C18 H18 0.9500 . ?

loop_
_geom_torsion_atom_site_label_1
_geom_torsion_atom_site_label_2
_geom_torsion_atom_site_label_3
_geom_torsion_atom_site_label_4
_geom_torsion
_geom_torsion_site_symmetry_1
_geom_torsion_site_symmetry_2
_geom_torsion_site_symmetry_3
_geom_torsion_site_symmetry_4
_geom_torsion_publ_flag
C7 Pd P O2 174.25(15) . . . . ?
N Pd P O2 -5.67(12) . . . . ?
Cl Pd P O2 177.7(2) . . . . ?
C7 Pd P O3 56.04(14) . . . . ?
N Pd P O3 -123.89(12) . . . . ?
Cl Pd P O3 59.4(3) . . . . ?
C7 Pd P C19 -65.70(16) . . . . ?
N Pd P C19 114.38(14) . . . . ?
Cl Pd P C19 -62.3(3) . . . . ?
O3 P O2 C6 84.6(2) . . . . ?
C19 P O2 C6 -172.0(2) . . . . ?
Pd P O2 C6 -40.0(3) . . . . ?
O2 P O3 C8 55.0(2) . . . . ?
C19 P O3 C8 -47.9(3) . . . . ?
Pd P O3 C8 179.1(2) . . . . ?
C7 Pd N C5 24(2) . . . . ?
P Pd N C5 25.4(3) . . . . ?
Cl Pd N C5 -155.0(2) . . . . ?
C7 Pd N C3 -159(2) . . . . ?
P Pd N C3 -157.8(2) . . . . ?
Cl Pd N C3 21.7(2) . . . . ?
C5 N C3 C2 -134.5(3) . . . . ?
Pd N C3 C2 48.3(3) . . . . ?
C5 N C3 C1 101.3(3) . . . . ?
Pd N C3 C1 -75.8(3) . . . . ?
C5 N C3 C4 -15.5(3) . . . . ?
Pd N C3 C4 167.4(2) . . . . ?
C5 O1 C4 C3 -19.8(3) . . . . ?
C2 C3 C4 O1 139.7(3) . . . . ?
N C3 C4 O1 21.1(3) . . . . ?
C1 C3 C4 O1 -93.5(3) . . . . ?
C3 N C5 O1 3.6(4) . . . . ?
Pd N C5 O1 -179.0(2) . . . . ?
C3 N C5 C6 -176.9(3) . . . . ?
Pd N C5 C6 0.5(5) . . . . ?
C4 O1 C5 N 11.0(4) . . . . ?
C4 O1 C5 C6 -168.6(3) . . . . ?
P O2 C6 C5 75.6(3) . . . . ?
N C5 C6 O2 -54.8(4) . . . . ?
O1 C5 C6 O2 124.7(3) . . . . ?
P O3 C8 C9 -144.1(3) . . . . ?
P O3 C8 C13 38.7(4) . . . . ?
O3 C8 C9 C10 -177.5(3) . . . . ?
C13 C8 C9 C10 -0.5(5) . . . . ?
C8 C9 C10 C11 -1.4(6) . . . . ?
C9 C10 C11 C12 1.3(6) . . . . ?
C10 C11 C12 C13 0.6(6) . . . . ?
C9 C8 C13 C12 2.2(5) . . . . ?
O3 C8 C13 C12 179.2(3) . . . . ?
C9 C8 C13 C14 -176.6(3) . . . . ?
O3 C8 C13 C14 0.3(5) . . . . ?
C11 C12 C13 C8 -2.3(5) . . . . ?
C11 C12 C13 C14 176.6(3) . . . . ?
C8 C13 C14 C15 158.3(3) . . . . ?
C12 C13 C14 C15 -20.5(5) . . . . ?
C8 C13 C14 C19 -20.0(5) . . . . ?
C12 C13 C14 C19 161.2(3) . . . . ?
C19 C14 C15 C16 -1.7(5) . . . . ?
C13 C14 C15 C16 -180.0(3) . . . . ?
C14 C15 C16 C17 1.2(5) . . . . ?
C15 C16 C17 C18 0.4(6) . . . . ?
C16 C17 C18 C19 -1.3(5) . . . . ?
C17 C18 C19 C14 0.8(5) . . . . ?
C17 C18 C19 P 178.1(3) . . . . ?
C15 C14 C19 C18 0.7(5) . . . . ?
C13 C14 C19 C18 179.0(3) . . . . ?
C15 C14 C19 P -176.6(2) . . . . ?
C13 C14 C19 P 1.8(4) . . . . ?
O2 P C19 C18 105.2(3) . . . . ?
O3 P C19 C18 -149.3(3) . . . . ?
Pd P C19 C18 -21.2(3) . . . . ?
O2 P C19 C14 -77.5(3) . . . . ?
O3 P C19 C14 28.0(3) . . . . ?
Pd P C19 C14 156.1(2) . . . . ?
